data_1537544
loop_
_publ_author_name
'Korczak, P.'
'Raaz, F.'

_publ_section_title
;
 Verfeinerung der Kristallstruktur von Gehlenit unter Zugrundelegung des
 Gallium-Gehlenites.
;
_journal_name_full
;
Anzeiger der Oesterreichischen Akademie der Wissenschaften, 
Mathematisch-Naturwissenschaftliche Klasse
;
_journal_page_first 383
_journal_page_last 388
_journal_volume 104
_journal_year 1967
_chemical_formula_sum 'Ca2 Ga2 O7 Si'
_chemical_name_systematic 'Ca2 Ga2 (Si O4) O3'
_space_group_IT_number 113
_symmetry_space_group_name_Hall 'P -4 2ab'
_symmetry_space_group_name_H-M 'P -4 21 m'
_cell_angle_alpha 90
_cell_angle_beta 90
_cell_angle_gamma 90
_cell_formula_units_Z 2
_cell_length_a 7.797
_cell_length_b 7.797
_cell_length_c 5.132
_cell_volume 311.991
_citation_journal_id_ASTM OSAWA8
_cod_data_source_file Korczak_OSAWA8_1967_1871.cif
_cod_data_source_block Ca2Ga2O7Si1
_cod_original_cell_volume 311.9908
_cod_original_formula_sum 'Ca2 Ga2 O7 Si1'
_cod_database_code 1537544

loop_
_symmetry_equiv_pos_as_xyz
x,y,z
y,-x,-z
-x,-y,z
-y,x,-z
x+1/2,-y+1/2,-z
-y+1/2,-x+1/2,z
-x+1/2,y+1/2,-z
y+1/2,x+1/2,z

loop_
_atom_site_label
_atom_site_type_symbol
_atom_site_fract_x
_atom_site_fract_y
_atom_site_fract_z
_atom_site_occupancy
_atom_site_U_iso_or_equiv
O3 O-2 0.0912 0.1651 0.2083 1 0.0
O1 O-2 0 0.5 0.1882 1 0.0
Ga1 Ga+3 0 0 0 1 0.0
Ga2 Ga+3 0.3588 0.8588 0.9625 0.5 0.0
Ca1 Ca+2 0.1619 0.6619 0.5123 1 0.0
Si1 Si+4 0.3588 0.8588 0.9625 0.5 0.0
O2 O-2 0.3631 0.8631 0.2781 1 0.0
